data_4113511
loop_
_publ_author_name
'Ned J. Hardman'
'Robert J. Wright'
'Andrew D. Phillips'
'Philip P. Power'

_publ_section_title
;
 Structures, Bonding, and Reaction Chemistry of the Neutral
 Organogallium(I) Compounds (GaAr)n (n= 1 or 2) (Ar = Terphenyl or Related
 Ligand): An Experimental Investigation of Ga-Ga Multiple Bonding
;
_journal_name_full 'Journal of the American Chemical Society'
_journal_page_first 2667
_journal_page_last 2679
_journal_paper_doi 10.1021/ja028579j
_journal_volume 125
_journal_year 2003
_chemical_formula_sum 'C213 H200 Ga22'
_chemical_formula_weight 4293.57
_chemical_name_common Ar'4*Ga11
_chemical_name_systematic
; 
 ? 
;
_space_group_IT_number 18
_symmetry_cell_setting orthorhombic
_symmetry_space_group_name_Hall 'P 2 2ab'
_symmetry_space_group_name_H-M 'P 21 21 2'
_atom_sites_solution_hydrogens geom
_atom_sites_solution_primary direct
_atom_sites_solution_secondary difmap
_audit_creation_method SHELXL-97
_cell_angle_alpha 90.00
_cell_angle_beta 90.00
_cell_angle_gamma 90.00
_cell_formula_units_Z 2
_cell_length_a 18.4464(9)
_cell_length_b 20.6011(10)
_cell_length_c 25.3976(12)
_cell_measurement_reflns_used 743
_cell_measurement_temperature 90(2)
_cell_measurement_theta_max 47.476
_cell_measurement_theta_min 4.368
_cell_volume 9651.5(8)
_computing_cell_refinement 'Bruker SAINT'
_computing_data_collection 'Bruker SMART'
_computing_data_reduction 'Bruker SAINT'
_computing_molecular_graphics 'SHELXTL 5, XP (Sheldrick, 1994)'
_computing_publication_material 'SHELXL-97 (Sheldrick, 1997)'
_computing_structure_refinement 'SHELXL-97 (Sheldrick, 1997)'
_computing_structure_solution 'SHELXS-97 (Sheldrick, 1990)'
_diffrn_ambient_temperature 90(2)
_diffrn_detector_area_resol_mean 8.3
_diffrn_measured_fraction_theta_full 0.998
_diffrn_measured_fraction_theta_max 0.998
_diffrn_measurement_device_type 'Bruker SMART 1000'
_diffrn_measurement_method \w
_diffrn_radiation_monochromator graphite
_diffrn_radiation_source 'normal-focus sealed tube'
_diffrn_radiation_type MoK\a
_diffrn_radiation_wavelength 0.71073
_diffrn_reflns_av_R_equivalents 0.0727
_diffrn_reflns_av_sigmaI/netI 0.0772
_diffrn_reflns_limit_h_max 22
_diffrn_reflns_limit_h_min -22
_diffrn_reflns_limit_k_max 24
_diffrn_reflns_limit_k_min -24
_diffrn_reflns_limit_l_max 30
_diffrn_reflns_limit_l_min -30
_diffrn_reflns_number 64232
_diffrn_reflns_theta_full 25.37
_diffrn_reflns_theta_max 25.37
_diffrn_reflns_theta_min 1.48
_diffrn_standards_decay_% <0.1
_diffrn_standards_interval_time
;
frames measured at beginning and end of data collection 
;
_diffrn_standards_number '50 frames remeasured'
_exptl_absorpt_coefficient_mu 3.062
_exptl_absorpt_correction_T_max 0.5656
_exptl_absorpt_correction_T_min 0.5148
_exptl_absorpt_correction_type empricial
_exptl_absorpt_process_details 'SADABS 2.0'
_exptl_crystal_density_diffrn 1.477
_exptl_crystal_F_000 4320
_exptl_crystal_size_max 0.25
_exptl_crystal_size_mid 0.22
_exptl_crystal_size_min 0.21
_refine_diff_density_max 1.052
_refine_diff_density_min -0.550
_refine_diff_density_rms 0.105
_refine_ls_abs_structure_details 'Flack H D (1983), Acta Cryst. A39, 876-881'
_refine_ls_abs_structure_Flack 0.525(14)
_refine_ls_extinction_method none
_refine_ls_goodness_of_fit_ref 1.030
_refine_ls_hydrogen_treatment constr
_refine_ls_matrix_type full
_refine_ls_number_parameters 1072
_refine_ls_number_reflns 17717
_refine_ls_number_restraints 45
_refine_ls_restrained_S_all 1.039
_refine_ls_R_factor_all 0.0802
_refine_ls_R_factor_gt 0.0493
_refine_ls_shift/su_max 0.038
_refine_ls_shift/su_mean 0.001
_refine_ls_structure_factor_coef Fsqd
_refine_ls_weighting_details 'calc w=1/[\s^2^(Fo^2^)+(0.0675P)^2^+1.3830P] where P=(Fo^2^+2Fc^2^)/3'
_refine_ls_weighting_scheme calc
_refine_ls_wR_factor_gt 0.1124
_refine_ls_wR_factor_ref 0.1258
_reflns_number_gt 13248
_reflns_number_total 17717
_reflns_threshold_expression I>2/s(I)
_cod_data_source_file ja028579jsi20021203_051443.cif
_cod_data_source_block nh24z
_cod_original_sg_symbol_H-M 'P 21 21 21'
_cod_database_code 4113511

loop_
_symmetry_equiv_pos_as_xyz
'x, y, z'
'-x, -y, z'
'-x+1/2, y+1/2, -z'
'x+1/2, -y+1/2, -z'

loop_
_atom_site_label
_atom_site_type_symbol
_atom_site_fract_x
_atom_site_fract_y
_atom_site_fract_z
_atom_site_U_iso_or_equiv
_atom_site_adp_type
_atom_site_occupancy
_atom_site_symmetry_multiplicity
_atom_site_calc_flag
_atom_site_refinement_flags
Ga1 Ga 0.96413(4) 0.09082(3) 0.58425(3) 0.02350(16) Uani 1 1 d .
Ga2 Ga 0.91907(4) -0.02673(3) 0.57996(3) 0.02807(17) Uani 1 1 d .
Ga3 Ga 0.93910(10) -0.06038(8) 0.48455(6) 0.0360(4) Uani 0.50 1 d P
Ga4 Ga 1.00207(9) 0.06400(6) 0.48797(5) 0.0197(3) Uani 0.50 1 d P
Ga5 Ga 1.08200(9) -0.04339(8) 0.49258(6) 0.0403(4) Uani 0.50 1 d P
Ga6 Ga 0.91539(4) 0.01241(3) 0.40015(3) 0.02814(18) Uani 1 1 d .
Ga7 Ga 1.01753(4) 0.09561(3) 0.39098(3) 0.02397(17) Uani 1 1 d .
Ga8 Ga 0.44447(5) 0.08437(4) 0.90400(3) 0.0363(2) Uani 1 1 d .
Ga9 Ga 0.42678(5) -0.03934(4) 0.90706(3) 0.0385(2) Uani 1 1 d .
Ga10 Ga 0.40486(10) 0.00273(10) 0.99881(6) 0.0506(5) Uani 0.50 1 d P
Ga11 Ga 0.53822(10) -0.05135(8) 0.99836(6) 0.0342(4) Uani 0.50 1 d P
Ga12 Ga 0.51909(11) 0.08295(8) 0.99445(6) 0.0439(4) Uani 0.50 1 d P
Ga13 Ga 0.54432(5) 0.06495(4) 1.08784(3) 0.0439(2) Uani 1 1 d .
Ga14 Ga 0.40580(5) 0.05040(4) 1.09230(3) 0.0367(2) Uani 1 1 d .
C1 C 0.9258(3) 0.1696(3) 0.6201(3) 0.0240(14) Uani 1 1 d .
C2 C 0.8570(4) 0.1935(3) 0.6076(3) 0.0283(16) Uani 1 1 d .
C3 C 0.8288(4) 0.2476(3) 0.6351(3) 0.0335(17) Uani 1 1 d .
H3A H 0.7820 0.2636 0.6263 0.040 Uiso 1 1 calc R
C4 C 0.8680(4) 0.2772(3) 0.6742(3) 0.0316(17) Uani 1 1 d .
H4A H 0.8490 0.3143 0.6915 0.038 Uiso 1 1 calc R
C5 C 0.9357(4) 0.2527(3) 0.6883(3) 0.0331(17) Uani 1 1 d .
H5A H 0.9622 0.2727 0.7160 0.040 Uiso 1 1 calc R
C6 C 0.9647(4) 0.1994(3) 0.6624(2) 0.0247(15) Uani 1 1 d .
C7 C 0.8126(3) 0.1633(3) 0.5649(3) 0.0235(15) Uani 1 1 d .
C8 C 0.8219(3) 0.1829(3) 0.5123(3) 0.0296(17) Uani 1 1 d .
C9 C 0.7810(4) 0.1534(3) 0.4727(3) 0.0278(16) Uani 1 1 d .
H9A H 0.7873 0.1672 0.4373 0.033 Uiso 1 1 calc R
C10 C 0.7313(3) 0.1043(3) 0.4836(3) 0.0293(16) Uani 1 1 d .
C11 C 0.7237(4) 0.0857(3) 0.5361(3) 0.0332(17) Uani 1 1 d .
H11A H 0.6901 0.0523 0.5444 0.040 Uiso 1 1 calc R
C12 C 0.7631(3) 0.1138(3) 0.5773(3) 0.0261(15) Uani 1 1 d .
C13 C 0.8751(4) 0.2360(3) 0.4995(3) 0.0394(19) Uani 1 1 d .
H13A H 0.8751 0.2437 0.4614 0.059 Uiso 1 1 calc R
H13B H 0.9237 0.2229 0.5108 0.059 Uiso 1 1 calc R
H13C H 0.8610 0.2758 0.5179 0.059 Uiso 1 1 calc R
C14 C 0.6898(4) 0.0740(4) 0.4405(3) 0.0381(18) Uani 1 1 d .
H14A H 0.6679 0.0335 0.4530 0.057 Uiso 1 1 calc R
H14B H 0.7223 0.0647 0.4109 0.057 Uiso 1 1 calc R
H14C H 0.6515 0.1037 0.4289 0.057 Uiso 1 1 calc R
C15 C 0.7550(4) 0.0899(4) 0.6318(3) 0.0356(17) Uani 1 1 d .
H15A H 0.7094 0.0657 0.6349 0.053 Uiso 1 1 calc R
H15B H 0.7544 0.1268 0.6561 0.053 Uiso 1 1 calc R
H15C H 0.7957 0.0612 0.6404 0.053 Uiso 1 1 calc R
C16 C 1.0392(4) 0.1743(3) 0.6739(3) 0.0268(15) Uani 1 1 d .
C17 C 1.0473(4) 0.1196(3) 0.7072(3) 0.0291(16) Uani 1 1 d .
C18 C 1.1162(4) 0.0930(3) 0.7126(3) 0.0341(17) Uani 1 1 d .
H18A H 1.1226 0.0571 0.7357 0.041 Uiso 1 1 calc R
C19 C 1.1748(4) 0.1161(3) 0.6862(3) 0.0354(18) Uani 1 1 d .
C20 C 1.1660(4) 0.1720(3) 0.6554(3) 0.0367(18) Uani 1 1 d .
H20A H 1.2069 0.1901 0.6381 0.044 Uiso 1 1 calc R
C21 C 1.0984(4) 0.2015(3) 0.6497(3) 0.0310(17) Uani 1 1 d .
C22 C 0.9831(4) 0.0926(4) 0.7353(3) 0.0444(19) Uani 1 1 d .
H22A H 0.9995 0.0651 0.7644 0.067 Uiso 1 1 calc R
H22B H 0.9541 0.0667 0.7107 0.067 Uiso 1 1 calc R
H22C H 0.9536 0.1283 0.7491 0.067 Uiso 1 1 calc R
C23 C 1.0917(4) 0.2627(4) 0.6167(4) 0.055(2) Uani 1 1 d .
H23A H 1.0566 0.2555 0.5884 0.083 Uiso 1 1 calc R
H23B H 1.1390 0.2734 0.6015 0.083 Uiso 1 1 calc R
H23C H 1.0753 0.2986 0.6390 0.083 Uiso 1 1 calc R
C24 C 1.2472(4) 0.0825(4) 0.6863(3) 0.045(2) Uani 1 1 d .
H24A H 1.2459 0.0460 0.7111 0.067 Uiso 1 1 calc R
H24B H 1.2850 0.1132 0.6971 0.067 Uiso 1 1 calc R
H24C H 1.2579 0.0663 0.6509 0.067 Uiso 1 1 calc R
C25 C 1.0363(3) 0.1760(3) 0.3492(3) 0.0248(15) Uani 1 1 d .
C26 C 0.9910(4) 0.1973(3) 0.3092(3) 0.0308(16) Uani 1 1 d .
C27 C 1.0079(4) 0.2516(3) 0.2786(3) 0.0379(18) Uani 1 1 d .
H27A H 0.9761 0.2656 0.2515 0.046 Uiso 1 1 calc R
C28 C 1.0716(4) 0.2846(4) 0.2883(3) 0.045(2) Uani 1 1 d .
H28A H 1.0839 0.3213 0.2675 0.054 Uiso 1 1 calc R
C29 C 1.1177(4) 0.2647(4) 0.3280(3) 0.042(2) Uani 1 1 d .
H29A H 1.1608 0.2884 0.3349 0.050 Uiso 1 1 calc R
C30 C 1.1013(4) 0.2104(3) 0.3577(3) 0.0292(16) Uani 1 1 d .
C31 C 0.9198(4) 0.1614(3) 0.2981(3) 0.0383(19) Uani 1 1 d .
C32 C 0.9219(5) 0.1052(4) 0.2664(3) 0.049(2) Uani 1 1 d .
C33 C 0.8578(6) 0.0690(4) 0.2613(4) 0.059(3) Uani 1 1 d .
H33A H 0.8582 0.0300 0.2413 0.071 Uiso 1 1 calc R
C34 C 0.7949(6) 0.0888(5) 0.2847(4) 0.069(3) Uani 1 1 d .
C35 C 0.7928(5) 0.1452(5) 0.3130(4) 0.063(3) Uani 1 1 d .
H35A H 0.7481 0.1587 0.3280 0.076 Uiso 1 1 calc R
C36 C 0.8548(4) 0.1841(4) 0.3206(3) 0.043(2) Uani 1 1 d .
C37 C 0.9910(5) 0.0856(4) 0.2391(3) 0.061(3) Uani 1 1 d .
H37A H 1.0128 0.1236 0.2222 0.091 Uiso 1 1 calc R
H37B H 0.9803 0.0526 0.2124 0.091 Uiso 1 1 calc R
H37C H 1.0249 0.0676 0.2650 0.091 Uiso 1 1 calc R
C38 C 0.7236(6) 0.0496(6) 0.2786(4) 0.101(5) Uani 1 1 d .
H38A H 0.7343 0.0071 0.2631 0.151 Uiso 1 1 calc R
H38B H 0.6901 0.0733 0.2556 0.151 Uiso 1 1 calc R
H38C H 0.7012 0.0435 0.3133 0.151 Uiso 1 1 calc R
C39 C 0.8533(5) 0.2469(5) 0.3505(3) 0.056(2) Uani 1 1 d .
H39A H 0.8955 0.2492 0.3739 0.084 Uiso 1 1 calc R
H39B H 0.8088 0.2493 0.3714 0.084 Uiso 1 1 calc R
H39C H 0.8547 0.2833 0.3256 0.084 Uiso 1 1 calc R
C40 C 1.1508(3) 0.1872(3) 0.4011(3) 0.0283(16) Uani 1 1 d .
C41 C 1.2019(3) 0.1371(3) 0.3899(3) 0.0322(17) Uani 1 1 d .
C42 C 1.2439(4) 0.1138(3) 0.4316(3) 0.0361(19) Uani 1 1 d .
H42A H 1.2789 0.0812 0.4244 0.043 Uiso 1 1 calc R
C43 C 1.2372(3) 0.1352(3) 0.4817(3) 0.0290(16) Uani 1 1 d .
C44 C 1.1876(4) 0.1854(3) 0.4914(3) 0.0347(18) Uani 1 1 d .
H44A H 1.1824 0.2017 0.5262 0.042 Uiso 1 1 calc R
C45 C 1.1457(3) 0.2117(3) 0.4511(3) 0.0279(16) Uani 1 1 d .
C46 C 1.2107(4) 0.1111(4) 0.3354(3) 0.043(2) Uani 1 1 d .
H46A H 1.2052 0.1465 0.3100 0.064 Uiso 1 1 calc R
H46B H 1.1738 0.0779 0.3288 0.064 Uiso 1 1 calc R
H46C H 1.2590 0.0919 0.3317 0.064 Uiso 1 1 calc R
C47 C 1.0926(4) 0.2672(3) 0.4632(3) 0.0413(19) Uani 1 1 d .
H47A H 1.1016 0.3035 0.4391 0.062 Uiso 1 1 calc R
H47B H 1.0996 0.2818 0.4996 0.062 Uiso 1 1 calc R
H47C H 1.0427 0.2518 0.4587 0.062 Uiso 1 1 calc R
C48 C 1.2799(4) 0.1056(4) 0.5273(3) 0.045(2) Uani 1 1 d .
H48A H 1.3240 0.0850 0.5137 0.067 Uiso 1 1 calc R
H48B H 1.2500 0.0730 0.5451 0.067 Uiso 1 1 calc R
H48C H 1.2932 0.1398 0.5523 0.067 Uiso 1 1 calc R
C49 C 0.3981(4) 0.1595(3) 0.8672(3) 0.0373(19) Uani 1 1 d .
C50 C 0.3462(4) 0.1512(3) 0.8276(3) 0.0330(17) Uani 1 1 d .
C51 C 0.3179(4) 0.2045(4) 0.8013(3) 0.0362(18) Uani 1 1 d .
H51A H 0.2829 0.1988 0.7742 0.043 Uiso 1 1 calc R
C52 C 0.3413(5) 0.2664(4) 0.8152(3) 0.043(2) Uani 1 1 d .
H52A H 0.3214 0.3029 0.7975 0.051 Uiso 1 1 calc R
C53 C 0.3918(5) 0.2762(4) 0.8535(3) 0.044(2) Uani 1 1 d .
H53A H 0.4075 0.3189 0.8619 0.053 Uiso 1 1 calc R
C54 C 0.4202(5) 0.2229(3) 0.8800(3) 0.0428(19) Uani 1 1 d .
C55 C 0.3228(4) 0.0829(3) 0.8141(3) 0.0339(17) Uani 1 1 d .
C56 C 0.3680(4) 0.0423(4) 0.7850(3) 0.0332(17) Uani 1 1 d .
C57 C 0.3473(4) -0.0210(3) 0.7753(3) 0.0346(17) Uani 1 1 d .
H57A H 0.3792 -0.0482 0.7560 0.042 Uiso 1 1 calc R
C58 C 0.2822(4) -0.0463(4) 0.7925(3) 0.0384(18) Uani 1 1 d .
C59 C 0.2361(4) -0.0047(4) 0.8196(3) 0.0422(19) Uani 1 1 d .
H59A H 0.1903 -0.0204 0.8311 0.051 Uiso 1 1 calc R
C60 C 0.2551(4) 0.0593(4) 0.8304(3) 0.0399(19) Uani 1 1 d .
C61 C 0.4389(4) 0.0687(4) 0.7632(3) 0.0397(19) Uani 1 1 d .
H61A H 0.4309 0.1123 0.7489 0.060 Uiso 1 1 calc R
H61B H 0.4565 0.0400 0.7352 0.060 Uiso 1 1 calc R
H61C H 0.4750 0.0708 0.7914 0.060 Uiso 1 1 calc R
C62 C 0.2610(5) -0.1158(4) 0.7829(3) 0.046(2) Uani 1 1 d .
H62A H 0.2888 -0.1331 0.7532 0.069 Uiso 1 1 calc R
H62B H 0.2091 -0.1181 0.7748 0.069 Uiso 1 1 calc R
H62C H 0.2711 -0.1415 0.8145 0.069 Uiso 1 1 calc R
C63 C 0.2002(4) 0.1052(4) 0.8569(3) 0.048(2) Uani 1 1 d .
H63A H 0.1638 0.0796 0.8758 0.073 Uiso 1 1 calc R
H63B H 0.1762 0.1316 0.8299 0.073 Uiso 1 1 calc R
H63C H 0.2256 0.1337 0.8817 0.073 Uiso 1 1 calc R
C64 C 0.4753(5) 0.2330(3) 0.9238(3) 0.0416(19) Uani 1 1 d .
C65 C 0.5500(5) 0.2352(4) 0.9123(3) 0.049(2) Uani 1 1 d .
C66 C 0.5988(5) 0.2410(4) 0.9534(4) 0.054(2) Uani 1 1 d .
H66A H 0.6489 0.2434 0.9452 0.065 Uiso 1 1 calc R
C67 C 0.5783(5) 0.2435(4) 1.0064(4) 0.050(2) Uani 1 1 d .
C68 C 0.5022(5) 0.2409(4) 1.0160(3) 0.055(2) Uani 1 1 d .
H68A H 0.4858 0.2423 1.0514 0.066 Uiso 1 1 calc R
C69 C 0.4512(5) 0.2362(4) 0.9761(3) 0.048(2) Uani 1 1 d .
C70 C 0.5769(5) 0.2296(4) 0.8566(3) 0.058(2) Uani 1 1 d .
H70A H 0.6300 0.2276 0.8566 0.087 Uiso 1 1 calc R
H70B H 0.5609 0.2674 0.8363 0.087 Uiso 1 1 calc R
H70C H 0.5574 0.1900 0.8405 0.087 Uiso 1 1 calc R
C71 C 0.6296(6) 0.2469(5) 1.0510(4) 0.065(3) Uani 1 1 d .
H71A H 0.6781 0.2576 1.0378 0.097 Uiso 1 1 calc R
H71B H 0.6311 0.2048 1.0690 0.097 Uiso 1 1 calc R
H71C H 0.6137 0.2805 1.0757 0.097 Uiso 1 1 calc R
C72 C 0.3699(5) 0.2314(5) 0.9878(4) 0.071(3) Uani 1 1 d .
H72A H 0.3428 0.2566 0.9617 0.107 Uiso 1 1 calc R
H72B H 0.3602 0.2487 1.0231 0.107 Uiso 1 1 calc R
H72C H 0.3548 0.1858 0.9863 0.107 Uiso 1 1 calc R
C73 C 0.3214(4) 0.0894(4) 1.1298(3) 0.0365(17) Uani 1 1 d .
C74 C 0.2498(4) 0.0662(4) 1.1191(3) 0.0419(19) Uani 1 1 d .
C75 C 0.1915(5) 0.0895(5) 1.1482(3) 0.055(2) Uani 1 1 d .
H75A H 0.1442 0.0731 1.1415 0.066 Uiso 1 1 calc R
C76 C 0.2014(5) 0.1363(5) 1.1868(3) 0.056(2) Uani 1 1 d .
H76A H 0.1611 0.1517 1.2064 0.067 Uiso 1 1 calc R
C77 C 0.2703(4) 0.1605(4) 1.1968(3) 0.042(2) Uani 1 1 d .
H77A H 0.2768 0.1941 1.2219 0.051 Uiso 1 1 calc R
C78 C 0.3303(4) 0.1353(4) 1.1695(3) 0.0343(17) Uani 1 1 d .
C79 C 0.2368(4) 0.0177(4) 1.0746(3) 0.0437(19) Uani 1 1 d .
C80 C 0.2212(6) 0.0399(4) 1.0250(4) 0.064(3) Uani 1 1 d .
C81 C 0.2148(6) -0.0018(4) 0.9827(3) 0.063(3) Uani 1 1 d .
H81A H 0.2067 0.0148 0.9483 0.075 Uiso 1 1 calc R
C82 C 0.2204(6) -0.0697(5) 0.9911(4) 0.068(3) Uani 1 1 d .
C83 C 0.2341(5) -0.0903(5) 1.0435(3) 0.053(2) Uani 1 1 d .
H83A H 0.2382 -0.1355 1.0505 0.064 Uiso 1 1 calc R
C84 C 0.2417(4) -0.0480(4) 1.0838(3) 0.048(2) Uani 1 1 d .
C85 C 0.2142(7) 0.1138(4) 1.0153(4) 0.095(5) Uani 1 1 d .
H85A H 0.2340 0.1244 0.9805 0.143 Uiso 1 1 calc R
H85B H 0.2412 0.1374 1.0424 0.143 Uiso 1 1 calc R
H85C H 0.1630 0.1263 1.0167 0.143 Uiso 1 1 calc R
C86 C 0.2173(7) -0.1175(5) 0.9457(4) 0.087(4) Uani 1 1 d .
H86A H 0.2496 -0.1542 0.9530 0.131 Uiso 1 1 calc R
H86B H 0.2329 -0.0958 0.9132 0.131 Uiso 1 1 calc R
H86C H 0.1675 -0.1333 0.9415 0.131 Uiso 1 1 calc R
C87 C 0.2571(5) -0.0752(4) 1.1399(3) 0.057(2) Uani 1 1 d .
H87A H 0.2615 -0.1226 1.1381 0.086 Uiso 1 1 calc R
H87B H 0.2171 -0.0636 1.1634 0.086 Uiso 1 1 calc R
H87C H 0.3024 -0.0567 1.1533 0.086 Uiso 1 1 calc R
C88 C 0.4056(4) 0.1591(3) 1.1832(3) 0.0339(17) Uani 1 1 d .
C89 C 0.4315(5) 0.2185(4) 1.1665(3) 0.041(2) Uani 1 1 d .
C90 C 0.5036(5) 0.2369(4) 1.1758(3) 0.0402(19) Uani 1 1 d .
H90A H 0.5203 0.2780 1.1639 0.048 Uiso 1 1 calc R
C91 C 0.5507(4) 0.1962(3) 1.2021(3) 0.0353(18) Uani 1 1 d .
C92 C 0.5240(4) 0.1374(3) 1.2209(3) 0.0323(16) Uani 1 1 d .
H92A H 0.5552 0.1098 1.2405 0.039 Uiso 1 1 calc R
C93 C 0.4526(4) 0.1178(3) 1.2118(3) 0.0311(16) Uani 1 1 d .
C94 C 0.3810(5) 0.2669(4) 1.1394(3) 0.059(3) Uani 1 1 d .
H94A H 0.3418 0.2433 1.1217 0.089 Uiso 1 1 calc R
H94B H 0.4085 0.2919 1.1133 0.089 Uiso 1 1 calc R
H94C H 0.3604 0.2964 1.1656 0.089 Uiso 1 1 calc R
C95 C 0.6276(4) 0.2169(4) 1.2132(3) 0.042(2) Uani 1 1 d .
H95A H 0.6541 0.1808 1.2294 0.063 Uiso 1 1 calc R
H95B H 0.6274 0.2540 1.2373 0.063 Uiso 1 1 calc R
H95C H 0.6514 0.2292 1.1802 0.063 Uiso 1 1 calc R
C96 C 0.4247(4) 0.0553(3) 1.2344(3) 0.0366(17) Uani 1 1 d .
H96A H 0.3771 0.0627 1.2504 0.055 Uiso 1 1 calc R
H96B H 0.4585 0.0394 1.2612 0.055 Uiso 1 1 calc R
H96C H 0.4202 0.0229 1.2062 0.055 Uiso 1 1 calc R
C97 C 0.4749(5) 0.0642(4) 0.6179(4) 0.067(3) Uiso 1 1 d D
C98 C 0.4263(4) 0.0124(4) 0.6177(4) 0.066(3) Uiso 1 1 d D
C99 C 0.4483(5) -0.0494(4) 0.6178(4) 0.069(3) Uiso 1 1 d D
C100 C 0.4528(8) 0.1185(7) 0.6171(6) 0.039(4) Uiso 0.50 1 d P
C101 C 0.0014(10) 0.0341(4) 1.0007(5) 0.158(7) Uiso 1 1 d D
C102 C -0.0001(11) 0.0675(4) 0.9526(6) 0.155(7) Uiso 1 1 d D
C103 C -0.0031(12) 0.0340(4) 0.9052(5) 0.165(7) Uiso 1 1 d D
C104 C -0.008(2) 0.0664(11) 1.0550(8) 0.167(14) Uiso 0.50 1 d PD
C105 C 0.9645(6) 0.3986(4) 0.5707(4) 0.084(3) Uiso 1 1 d D
C106 C 0.9775(7) 0.4153(6) 0.5287(5) 0.046(4) Uiso 0.50 1 d PD
C107 C 1.0005(8) 0.4831(6) 0.5235(4) 0.044(4) Uiso 0.50 1 d PD
C108 C 1.0046(9) 0.5216(5) 0.5663(5) 0.044(4) Uiso 0.50 1 d PD
C109 C 0.9840(10) 0.4964(8) 0.6156(5) 0.059(5) Uiso 0.50 1 d PD
C110 C 0.9623(10) 0.4298(8) 0.6198(6) 0.066(5) Uiso 0.50 1 d PD

loop_
_atom_site_aniso_label
_atom_site_aniso_U_11
_atom_site_aniso_U_22
_atom_site_aniso_U_33
_atom_site_aniso_U_23
_atom_site_aniso_U_13
_atom_site_aniso_U_12
Ga1 0.0249(4) 0.0191(3) 0.0265(4) -0.0048(3) -0.0026(3) 0.0057(3)
Ga2 0.0306(4) 0.0224(4) 0.0312(4) -0.0015(3) 0.0045(3) 0.0068(3)
Ga3 0.0479(12) 0.0292(9) 0.0309(9) -0.0077(7) 0.0095(8) -0.0221(8)
Ga4 0.0301(9) 0.0107(7) 0.0183(7) -0.0011(5) -0.0001(6) 0.0039(6)
Ga5 0.0426(9) 0.0519(10) 0.0263(8) 0.0104(8) 0.0111(8) 0.0322(9)
Ga6 0.0197(4) 0.0254(4) 0.0393(4) 0.0032(3) -0.0053(3) -0.0064(3)
Ga7 0.0228(4) 0.0219(3) 0.0272(4) 0.0065(3) -0.0030(3) -0.0061(3)
Ga8 0.0553(5) 0.0271(4) 0.0264(4) 0.0025(3) -0.0030(4) 0.0076(4)
Ga9 0.0531(5) 0.0306(4) 0.0319(4) -0.0031(4) -0.0032(4) -0.0004(4)
Ga10 0.0451(11) 0.0794(14) 0.0271(9) -0.0093(10) -0.0001(8) 0.0105(10)
Ga11 0.0511(11) 0.0316(9) 0.0198(8) -0.0024(7) -0.0011(8) 0.0147(9)
Ga12 0.0756(14) 0.0254(8) 0.0308(9) 0.0006(7) -0.0064(9) -0.0018(10)
Ga13 0.0625(6) 0.0284(4) 0.0409(5) -0.0027(4) -0.0190(4) 0.0034(4)
Ga14 0.0524(5) 0.0321(4) 0.0258(4) -0.0027(4) 0.0024(4) 0.0029(4)
C1 0.019(3) 0.023(3) 0.030(4) 0.001(3) -0.001(3) 0.005(3)
C2 0.033(4) 0.018(3) 0.034(4) -0.002(3) 0.003(3) 0.001(3)
C3 0.023(4) 0.025(4) 0.052(5) -0.001(4) 0.003(3) 0.006(3)
C4 0.031(4) 0.019(3) 0.045(4) -0.010(3) 0.010(3) 0.011(3)
C5 0.030(4) 0.038(4) 0.031(4) -0.013(3) 0.000(3) 0.001(3)
C6 0.028(4) 0.023(3) 0.023(3) 0.001(3) -0.002(3) 0.007(3)
C7 0.020(3) 0.019(3) 0.032(4) 0.002(3) -0.002(3) 0.006(3)
C8 0.017(3) 0.027(4) 0.045(5) 0.000(3) -0.004(3) 0.005(3)
C9 0.024(4) 0.024(4) 0.036(4) 0.008(3) -0.007(3) -0.003(3)
C10 0.019(3) 0.021(4) 0.048(5) -0.002(3) -0.002(3) 0.001(3)
C11 0.021(4) 0.024(4) 0.054(5) 0.008(4) 0.002(3) 0.002(3)
C12 0.015(3) 0.021(3) 0.042(4) 0.004(3) 0.001(3) 0.009(3)
C13 0.041(5) 0.026(4) 0.051(5) 0.010(4) -0.017(4) -0.004(3)
C14 0.028(4) 0.034(4) 0.052(5) -0.008(4) -0.007(3) 0.001(3)
C15 0.026(4) 0.034(4) 0.047(5) 0.000(4) 0.005(3) 0.005(3)
C16 0.024(4) 0.026(3) 0.031(4) -0.014(3) -0.006(3) 0.009(3)
C17 0.036(4) 0.025(4) 0.026(4) -0.010(3) -0.010(3) 0.005(3)
C18 0.040(4) 0.028(4) 0.035(4) -0.002(3) -0.013(3) 0.006(4)
C19 0.041(5) 0.029(4) 0.036(4) -0.007(3) -0.022(4) 0.005(3)
C20 0.026(4) 0.030(4) 0.054(5) -0.005(4) 0.004(4) 0.001(3)
C21 0.026(4) 0.026(4) 0.040(4) -0.003(3) -0.012(3) 0.007(3)
C22 0.053(5) 0.040(4) 0.041(4) 0.006(4) 0.004(4) 0.016(4)
C23 0.039(5) 0.038(4) 0.089(7) 0.022(5) 0.012(5) -0.001(4)
C24 0.037(4) 0.044(5) 0.053(5) 0.002(4) -0.016(4) 0.013(4)
C25 0.019(3) 0.021(3) 0.034(4) 0.001(3) -0.006(3) -0.006(3)
C26 0.034(4) 0.022(3) 0.036(4) 0.004(3) -0.006(3) -0.007(3)
C27 0.037(4) 0.037(4) 0.040(4) 0.015(4) -0.008(4) -0.006(4)
C28 0.047(5) 0.034(4) 0.055(5) 0.020(4) -0.006(4) -0.016(4)
C29 0.027(4) 0.043(5) 0.055(5) 0.012(4) -0.005(4) -0.018(4)
C30 0.024(4) 0.033(4) 0.031(4) 0.005(3) -0.001(3) -0.011(3)
C31 0.034(4) 0.034(4) 0.047(5) 0.024(4) -0.012(4) -0.012(4)
C32 0.059(6) 0.036(4) 0.052(5) 0.018(4) -0.028(5) -0.013(4)
C33 0.066(7) 0.045(5) 0.067(6) 0.030(5) -0.040(5) -0.027(5)
C34 0.076(8) 0.072(7) 0.059(6) 0.049(6) -0.047(6) -0.050(6)
C35 0.034(5) 0.093(8) 0.062(6) 0.052(6) -0.011(4) -0.013(5)
C36 0.032(5) 0.057(5) 0.040(5) 0.019(4) -0.015(4) -0.012(4)
C37 0.077(7) 0.038(5) 0.067(6) -0.011(5) -0.024(5) 0.006(5)
C38 0.082(8) 0.142(10) 0.078(7) 0.072(7) -0.054(6) -0.076(8)
C39 0.039(5) 0.074(6) 0.055(6) 0.023(5) 0.004(4) -0.005(5)
C40 0.021(3) 0.018(3) 0.046(5) 0.016(3) 0.000(3) -0.009(3)
C41 0.014(3) 0.036(4) 0.047(5) 0.015(4) -0.001(3) -0.011(3)
C42 0.018(4) 0.020(4) 0.070(6) 0.004(4) 0.006(4) -0.004(3)
C43 0.017(3) 0.028(4) 0.042(4) 0.004(3) 0.000(3) -0.008(3)
C44 0.045(4) 0.019(3) 0.040(5) 0.006(3) -0.013(4) -0.009(3)
C45 0.019(3) 0.016(3) 0.049(5) 0.004(3) -0.004(3) -0.008(3)
C46 0.035(4) 0.042(5) 0.051(5) 0.009(4) 0.012(4) -0.003(4)
C47 0.038(5) 0.030(4) 0.055(5) 0.001(4) -0.010(4) 0.007(4)
C48 0.035(4) 0.035(4) 0.063(6) 0.017(4) -0.004(4) 0.005(4)
C49 0.057(5) 0.034(4) 0.021(4) 0.002(3) -0.002(3) 0.014(4)
C50 0.045(5) 0.032(4) 0.022(4) 0.003(3) 0.004(3) 0.004(3)
C51 0.043(5) 0.038(4) 0.028(4) 0.000(3) 0.007(3) 0.016(4)
C52 0.052(5) 0.039(5) 0.037(5) 0.010(4) 0.011(4) 0.020(4)
C53 0.066(6) 0.030(4) 0.035(4) 0.008(4) 0.013(4) 0.015(4)
C54 0.053(5) 0.031(4) 0.045(5) 0.003(4) 0.012(4) 0.012(4)
C55 0.040(4) 0.037(4) 0.025(4) -0.001(3) -0.005(3) 0.013(4)
C56 0.037(4) 0.035(4) 0.028(4) 0.002(3) -0.005(3) 0.009(3)
C57 0.038(4) 0.037(4) 0.029(4) 0.000(3) -0.005(3) 0.018(4)
C58 0.043(5) 0.040(4) 0.032(4) 0.009(4) 0.000(3) 0.005(4)
C59 0.043(5) 0.049(5) 0.035(4) 0.008(4) 0.009(4) 0.006(4)
C60 0.050(5) 0.045(5) 0.024(4) 0.004(4) 0.009(3) 0.010(4)
C61 0.044(5) 0.039(4) 0.035(4) -0.005(3) 0.001(3) 0.011(4)
C62 0.051(5) 0.039(5) 0.047(5) -0.005(4) 0.001(4) -0.002(4)
C63 0.044(5) 0.051(5) 0.049(5) 0.000(4) 0.014(4) 0.003(4)
C64 0.060(5) 0.023(4) 0.041(5) 0.001(3) -0.005(4) 0.008(4)
C65 0.067(6) 0.027(4) 0.052(5) 0.004(4) 0.000(5) -0.003(4)
C66 0.060(6) 0.042(5) 0.060(6) 0.011(4) -0.009(5) -0.022(5)
C67 0.063(6) 0.024(4) 0.063(6) 0.008(4) 0.001(5) -0.011(4)
C68 0.082(7) 0.032(4) 0.050(5) 0.005(4) 0.003(5) 0.014(5)
C69 0.064(6) 0.045(5) 0.034(5) -0.008(4) -0.007(4) 0.011(4)
C70 0.060(6) 0.056(5) 0.058(6) 0.009(5) 0.013(5) -0.020(5)
C71 0.081(7) 0.047(6) 0.066(6) 0.013(5) -0.017(6) -0.008(5)
C72 0.065(7) 0.102(8) 0.046(6) -0.014(6) 0.000(5) 0.038(6)
C73 0.046(5) 0.035(4) 0.029(4) 0.003(3) -0.004(3) 0.004(4)
C74 0.035(4) 0.050(5) 0.041(5) -0.003(4) -0.008(4) 0.010(4)
C75 0.044(5) 0.076(6) 0.046(5) -0.003(5) -0.018(4) -0.008(5)
C76 0.043(5) 0.080(7) 0.044(5) -0.010(5) -0.011(4) 0.030(5)
C77 0.038(5) 0.054(5) 0.035(4) -0.006(4) -0.005(4) 0.016(4)
C78 0.038(4) 0.042(4) 0.023(4) 0.001(3) -0.003(3) 0.010(4)
C79 0.052(5) 0.039(5) 0.040(4) 0.005(4) -0.011(4) 0.003(4)
C80 0.094(7) 0.041(5) 0.057(6) 0.000(5) -0.041(5) 0.007(5)
C81 0.091(8) 0.044(5) 0.052(5) -0.003(5) -0.028(5) -0.005(5)
C82 0.082(7) 0.061(6) 0.061(6) 0.007(5) -0.021(5) -0.026(5)
C83 0.063(6) 0.046(5) 0.051(5) 0.006(5) -0.001(4) -0.014(5)
C84 0.052(5) 0.056(5) 0.037(5) 0.006(4) -0.004(4) -0.004(4)
C85 0.177(13) 0.032(5) 0.077(8) 0.013(5) -0.058(8) 0.013(7)
C86 0.142(11) 0.051(6) 0.069(7) -0.015(5) -0.040(7) -0.013(7)
C87 0.063(6) 0.057(6) 0.051(5) 0.023(5) -0.006(4) -0.010(5)
C88 0.040(4) 0.034(4) 0.027(4) -0.005(3) 0.003(3) 0.004(4)
C89 0.050(5) 0.045(5) 0.028(4) 0.000(4) 0.003(4) 0.018(4)
C90 0.056(5) 0.030(4) 0.034(4) 0.001(3) 0.007(4) -0.006(4)
C91 0.044(5) 0.032(4) 0.030(4) -0.011(3) 0.002(3) -0.003(4)
C92 0.041(4) 0.024(4) 0.032(4) -0.006(3) 0.000(3) 0.005(3)
C93 0.041(4) 0.027(4) 0.026(4) -0.006(3) -0.002(3) 0.005(3)
C94 0.085(7) 0.050(5) 0.042(5) 0.013(4) 0.002(5) 0.029(5)
C95 0.041(5) 0.032(4) 0.053(5) -0.015(4) 0.011(4) -0.013(4)
C96 0.041(4) 0.026(4) 0.043(4) 0.006(3) -0.009(4) 0.000(3)

loop_
_atom_type_symbol
_atom_type_description
_atom_type_scat_dispersion_real
_atom_type_scat_dispersion_imag
_atom_type_scat_source
C C 0.0033 0.0016 'International Tables Vol C Tables 4.2.6.8 and 6.1.1.4'
H H 0.0000 0.0000 'International Tables Vol C Tables 4.2.6.8 and 6.1.1.4'
Ga Ga 0.2307 1.6083 'International Tables Vol C Tables 4.2.6.8 and 6.1.1.4'

loop_
_geom_angle_atom_site_label_1
_geom_angle_atom_site_label_2
_geom_angle_atom_site_label_3
_geom_angle
_geom_angle_site_symmetry_1
_geom_angle_site_symmetry_3
C1 Ga1 Ga2 138.42(19) . 2_755
C1 Ga1 Ga2 132.45(19) . .
Ga2 Ga1 Ga2 77.36(3) 2_755 .
C1 Ga1 Ga4 134.25(19) . .
Ga2 Ga1 Ga4 67.65(4) 2_755 .
Ga2 Ga1 Ga4 81.18(4) . .
C1 Ga1 Ga5 125.79(19) . 2_755
Ga2 Ga1 Ga5 92.46(4) 2_755 2_755
Ga2 Ga1 Ga5 60.84(5) . 2_755
Ga4 Ga1 Ga5 35.62(5) . 2_755
Ga1 Ga2 Ga3 77.02(5) 2_755 .
Ga1 Ga2 Ga1 102.42(3) 2_755 .
Ga3 Ga2 Ga1 104.51(5) . .
Ga1 Ga2 Ga5 109.10(5) 2_755 2_755
Ga3 Ga2 Ga5 49.63(5) . 2_755
Ga1 Ga2 Ga5 61.48(4) . 2_755
Ga1 Ga2 Ga4 57.40(3) 2_755 2_755
Ga3 Ga2 Ga4 22.36(5) . 2_755
Ga1 Ga2 Ga4 97.10(4) . 2_755
Ga5 Ga2 Ga4 57.67(4) 2_755 2_755
Ga4 Ga3 Ga5 103.70(13) 2_755 2_755
Ga4 Ga3 Ga2 95.00(12) 2_755 .
Ga5 Ga3 Ga2 67.58(6) 2_755 .
Ga4 Ga3 Ga7 75.45(11) 2_755 2_755
Ga5 Ga3 Ga7 114.34(8) 2_755 2_755
Ga2 Ga3 Ga7 170.45(9) . 2_755
Ga4 Ga3 Ga6 105.49(12) 2_755 .
Ga5 Ga3 Ga6 59.50(6) 2_755 .
Ga2 Ga3 Ga6 126.23(7) . .
Ga7 Ga3 Ga6 58.13(4) 2_755 .
Ga4 Ga3 Ga5 11.47(10) 2_755 .
Ga5 Ga3 Ga5 92.32(7) 2_755 .
Ga2 Ga3 Ga5 92.00(7) . .
Ga7 Ga3 Ga5 78.66(6) 2_755 .
Ga6 Ga3 Ga5 98.67(6) . .
Ga4 Ga3 Ga4 69.48(12) 2_755 .
Ga5 Ga3 Ga4 34.81(6) 2_755 .
Ga2 Ga3 Ga4 77.45(5) . .
Ga7 Ga3 Ga4 98.90(6) 2_755 .
Ga6 Ga3 Ga4 65.06(5) . .
Ga5 Ga3 Ga4 58.01(6) . .
Ga3 Ga4 Ga5 160.80(17) 2_755 2_755
Ga3 Ga4 Ga7 80.22(11) 2_755 .
Ga5 Ga4 Ga7 104.11(9) 2_755 .
Ga3 Ga4 Ga1 110.90(13) 2_755 .
Ga5 Ga4 Ga1 74.27(8) 2_755 .
Ga7 Ga4 Ga1 151.48(6) . .
Ga3 Ga4 Ga4 87.73(13) 2_755 2_755
Ga5 Ga4 Ga4 73.07(9) 2_755 2_755
Ga7 Ga4 Ga4 104.90(3) . 2_755
Ga1 Ga4 Ga4 101.79(4) . 2_755
Ga3 Ga4 Ga5 52.82(11) 2_755 .
Ga5 Ga4 Ga5 108.10(8) 2_755 .
Ga7 Ga4 Ga5 101.06(6) . .
Ga1 Ga4 Ga5 106.50(6) . .
Ga4 Ga4 Ga5 35.42(6) 2_755 .
Ga3 Ga4 Ga3 110.22(12) 2_755 .
Ga5 Ga4 Ga3 50.62(8) 2_755 .
Ga7 Ga4 Ga3 104.33(6) . .
Ga1 Ga4 Ga3 96.39(6) . .
Ga4 Ga4 Ga3 22.79(5) 2_755 .
Ga5 Ga4 Ga3 58.21(6) . .
Ga3 Ga4 Ga2 62.64(11) 2_755 2_755
Ga5 Ga4 Ga2 111.07(8) 2_755 2_755
Ga7 Ga4 Ga2 142.86(7) . 2_755
Ga1 Ga4 Ga2 54.95(3) . 2_755
Ga4 Ga4 Ga2 75.29(4) 2_755 2_755
Ga5 Ga4 Ga2 57.21(5) . 2_755
Ga3 Ga4 Ga2 89.47(5) . 2_755
Ga3 Ga4 Ga6 117.08(12) 2_755 .
Ga5 Ga4 Ga6 55.76(7) 2_755 .
Ga7 Ga4 Ga6 54.83(3) . .
Ga1 Ga4 Ga6 129.99(6) . .
Ga4 Ga4 Ga6 67.87(4) 2_755 .
Ga5 Ga4 Ga6 91.96(6) . .
Ga3 Ga4 Ga6 54.81(5) . .
Ga2 Ga4 Ga6 143.06(5) 2_755 .
Ga4 Ga5 Ga3 94.57(9) 2_755 2_755
Ga4 Ga5 Ga6 91.03(9) 2_755 2_755
Ga3 Ga5 Ga6 69.91(7) 2_755 2_755
Ga4 Ga5 Ga2 101.39(8) 2_755 2_755
Ga3 Ga5 Ga2 62.79(6) 2_755 2_755
Ga6 Ga5 Ga2 131.73(8) 2_755 2_755
Ga4 Ga5 Ga4 71.51(8) 2_755 .
Ga3 Ga5 Ga4 23.48(5) 2_755 .
Ga6 Ga5 Ga4 75.55(5) 2_755 .
Ga2 Ga5 Ga4 65.12(5) 2_755 .
Ga4 Ga5 Ga1 70.11(7) 2_755 2_755
Ga3 Ga5 Ga1 112.58(8) 2_755 2_755
Ga6 Ga5 Ga1 161.01(9) 2_755 2_755
Ga2 Ga5 Ga1 57.68(4) 2_755 2_755
Ga4 Ga5 Ga1 99.58(6) . 2_755
Ga4 Ga5 Ga3 7.73(7) 2_755 .
Ga3 Ga5 Ga3 86.86(7) 2_755 .
Ga6 Ga5 Ga3 88.86(7) 2_755 .
Ga2 Ga5 Ga3 97.38(6) 2_755 .
Ga4 Ga5 Ga3 63.78(6) . .
Ga1 Ga5 Ga3 72.73(6) 2_755 .
Ga5 Ga6 Ga7 107.85(5) 2_755 2_755
Ga5 Ga6 Ga7 84.11(5) 2_755 .
Ga7 Ga6 Ga7 102.62(3) 2_755 .
Ga5 Ga6 Ga3 50.60(5) 2_755 .
Ga7 Ga6 Ga3 60.11(4) 2_755 .
Ga7 Ga6 Ga3 109.32(5) . .
Ga5 Ga6 Ga4 33.21(5) 2_755 .
Ga7 Ga6 Ga4 96.92(4) 2_755 .
Ga7 Ga6 Ga4 55.02(3) . .
Ga3 Ga6 Ga4 60.14(4) . .
C25 Ga7 Ga6 133.34(19) . 2_755
C25 Ga7 Ga6 137.04(18) . .
Ga6 Ga7 Ga6 76.41(3) 2_755 .
C25 Ga7 Ga4 137.75(19) . .
Ga6 Ga7 Ga4 75.25(4) 2_755 .
Ga6 Ga7 Ga4 70.15(4) . .
C25 Ga7 Ga3 131.38(18) . 2_755
Ga6 Ga7 Ga3 61.76(5) 2_755 2_755
Ga6 Ga7 Ga3 87.51(4) . 2_755
Ga4 Ga7 Ga3 24.33(5) . 2_755
C49 Ga8 Ga11 135.2(2) . 2_655
C49 Ga8 Ga9 134.0(2) . 2_655
Ga11 Ga8 Ga9 75.76(5) 2_655 2_655
C49 Ga8 Ga9 136.6(2) . .
Ga11 Ga8 Ga9 73.66(5) 2_655 .
Ga9 Ga8 Ga9 75.92(4) 2_655 .
C49 Ga8 Ga12 129.0(2) . .
Ga11 Ga8 Ga12 27.53(5) 2_655 .
Ga9 Ga8 Ga12 59.43(5) 2_655 .
Ga9 Ga8 Ga12 91.63(5) . .
Ga10 Ga9 Ga8 107.62(5) . 2_655
Ga10 Ga9 Ga8 72.98(6) . .
Ga8 Ga9 Ga8 103.97(4) 2_655 .
Ga10 Ga9 Ga12 52.37(6) . 2_655
Ga8 Ga9 Ga12 62.73(5) 2_655 2_655
Ga8 Ga9 Ga12 108.68(5) . 2_655
Ga11 Ga10 Ga12 95.14(12) 2_655 2_655
Ga11 Ga10 Ga9 96.54(10) 2_655 .
Ga12 Ga10 Ga9 65.54(6) 2_655 .
Ga11 Ga10 Ga14 74.85(9) 2_655 .
Ga12 Ga10 Ga14 109.88(8) 2_655 .
Ga9 Ga10 Ga14 170.16(9) . .
Ga11 Ga10 Ga12 5.86(8) 2_655 .
Ga12 Ga10 Ga12 89.52(9) 2_655 .
Ga9 Ga10 Ga12 92.73(7) . .
Ga14 Ga10 Ga12 78.30(7) . .
Ga11 Ga10 Ga11 68.01(11) 2_655 .
Ga12 Ga10 Ga11 27.27(6) 2_655 .
Ga9 Ga10 Ga11 73.02(6) . .
Ga14 Ga10 Ga11 98.94(7) . .
Ga12 Ga10 Ga11 62.49(7) . .
Ga11 Ga10 Ga13 96.15(10) 2_655 2_655
Ga12 Ga10 Ga13 56.33(6) 2_655 2_655
Ga9 Ga10 Ga13 121.26(8) . 2_655
Ga14 Ga10 Ga13 56.30(4) . 2_655
Ga12 Ga10 Ga13 94.40(7) . 2_655
Ga11 Ga10 Ga13 59.74(5) . 2_655
Ga12 Ga11 Ga10 167.31(17) 2_655 2_655
Ga12 Ga11 Ga8 83.70(11) 2_655 2_655
Ga10 Ga11 Ga8 95.89(10) 2_655 2_655
Ga12 Ga11 Ga11 87.96(13) 2_655 2_655
Ga10 Ga11 Ga11 80.03(12) 2_655 2_655
Ga8 Ga11 Ga11 107.21(4) 2_655 2_655
Ga12 Ga11 Ga14 114.47(12) 2_655 2_655
Ga10 Ga11 Ga14 72.55(9) 2_655 2_655
Ga8 Ga11 Ga14 145.81(7) 2_655 2_655
Ga11 Ga11 Ga14 102.36(5) 2_655 2_655
Ga12 Ga11 Ga10 56.14(11) 2_655 .
Ga10 Ga11 Ga10 111.99(11) 2_655 .
Ga8 Ga11 Ga10 103.39(7) 2_655 .
Ga11 Ga11 Ga10 31.96(7) 2_655 .
Ga14 Ga11 Ga10 110.78(6) 2_655 .
Ga12 Ga11 Ga13 62.79(10) 2_655 2_655
Ga10 Ga11 Ga13 117.67(10) 2_655 2_655
Ga8 Ga11 Ga13 146.24(8) 2_655 2_655
Ga11 Ga11 Ga13 77.16(5) 2_655 2_655
Ga14 Ga11 Ga13 57.47(4) 2_655 2_655
Ga10 Ga11 Ga13 62.23(5) . 2_655
Ga12 Ga11 Ga12 114.09(11) 2_655 .
Ga10 Ga11 Ga12 53.67(10) 2_655 .
Ga8 Ga11 Ga12 104.52(7) 2_655 .
Ga11 Ga11 Ga12 26.49(6) 2_655 .
Ga14 Ga11 Ga12 94.33(7) 2_655 .
Ga10 Ga11 Ga12 58.40(7) . .
Ga13 Ga11 Ga12 93.46(6) 2_655 .
Ga11 Ga12 Ga10 96.59(12) 2_655 2_655
Ga11 Ga12 Ga13 90.28(12) 2_655 .
Ga10 Ga12 Ga13 73.47(7) 2_655 .
Ga11 Ga12 Ga9 102.34(12) 2_655 2_655
Ga10 Ga12 Ga9 62.10(6) 2_655 2_655
Ga13 Ga12 Ga9 134.75(8) . 2_655
Ga11 Ga12 Ga8 68.77(10) 2_655 .
Ga10 Ga12 Ga8 111.72(8) 2_655 .
Ga13 Ga12 Ga8 158.66(10) . .
Ga9 Ga12 Ga8 57.84(4) 2_655 .
Ga11 Ga12 Ga10 6.83(9) 2_655 .
Ga10 Ga12 Ga10 90.25(9) 2_655 .
Ga13 Ga12 Ga10 90.92(7) . .
Ga9 Ga12 Ga10 97.14(7) 2_655 .
Ga8 Ga12 Ga10 68.79(6) . .
Ga11 Ga12 Ga11 65.56(11) 2_655 .
Ga10 Ga12 Ga11 31.19(7) 2_655 .
Ga13 Ga12 Ga11 77.94(6) . .
Ga9 Ga12 Ga11 68.80(6) 2_655 .
Ga8 Ga12 Ga11 96.10(7) . .
Ga10 Ga12 Ga11 59.11(7) . .
Ga12 Ga13 Ga14 104.66(5) . 2_655
Ga12 Ga13 Ga14 82.62(6) . .
Ga14 Ga13 Ga14 104.33(4) 2_655 .
Ga12 Ga13 Ga11 26.93(6) . 2_655
Ga14 Ga13 Ga11 98.14(4) 2_655 2_655
Ga14 Ga13 Ga11 58.34(4) . 2_655
Ga12 Ga13 Ga10 50.20(6) . 2_655
Ga14 Ga13 Ga10 56.94(4) 2_655 2_655
Ga14 Ga13 Ga10 107.93(5) . 2_655
Ga11 Ga13 Ga10 58.02(5) 2_655 2_655
C73 Ga14 Ga13 132.7(2) . 2_655
C73 Ga14 Ga10 126.2(2) . .
Ga13 Ga14 Ga10 66.75(5) 2_655 .
C73 Ga14 Ga13 138.5(2) . .
Ga13 Ga14 Ga13 75.44(4) 2_655 .
Ga10 Ga14 Ga13 90.60(5) . .
C73 Ga14 Ga11 138.2(2) . 2_655
Ga13 Ga14 Ga11 79.80(4) 2_655 2_655
Ga10 Ga14 Ga11 32.60(6) . 2_655
Ga13 Ga14 Ga11 64.19(5) . 2_655
C2 C1 C6 118.4(6) . .
C2 C1 Ga1 120.4(5) . .
C6 C1 Ga1 121.0(4) . .
C1 C2 C3 120.0(6) . .
C1 C2 C7 121.1(6) . .
C3 C2 C7 118.9(6) . .
C4 C3 C2 120.9(6) . .
C3 C4 C5 119.8(6) . .
C6 C5 C4 120.7(6) . .
C5 C6 C1 120.1(6) . .
C5 C6 C16 122.4(6) . .
C1 C6 C16 117.3(5) . .
C8 C7 C12 120.0(6) . .
C8 C7 C2 120.2(6) . .
C12 C7 C2 119.7(6) . .
C9 C8 C7 119.6(6) . .
C9 C8 C13 120.8(7) . .
C7 C8 C13 119.6(6) . .
C10 C9 C8 121.9(7) . .
C9 C10 C11 117.1(6) . .
C9 C10 C14 120.1(7) . .
C11 C10 C14 122.8(6) . .
C12 C11 C10 123.4(6) . .
C11 C12 C7 118.0(6) . .
C11 C12 C15 120.7(6) . .
C7 C12 C15 121.2(6) . .
C21 C16 C17 120.6(6) . .
C21 C16 C6 120.1(6) . .
C17 C16 C6 119.2(6) . .
C18 C17 C16 117.9(7) . .
C18 C17 C22 122.1(6) . .
C16 C17 C22 120.0(6) . .
C19 C18 C17 122.7(7) . .
C18 C19 C20 118.1(7) . .
C18 C19 C24 122.9(7) . .
C20 C19 C24 118.9(7) . .
C21 C20 C19 121.4(7) . .
C16 C21 C20 119.0(6) . .
C16 C21 C23 121.5(6) . .
C20 C21 C23 119.5(7) . .
C26 C25 C30 117.7(6) . .
C26 C25 Ga7 123.2(5) . .
C30 C25 Ga7 118.9(5) . .
C25 C26 C27 121.8(6) . .
C25 C26 C31 119.9(6) . .
C27 C26 C31 118.3(6) . .
C28 C27 C26 119.0(7) . .
C27 C28 C29 120.6(7) . .
C28 C29 C30 120.3(7) . .
C29 C30 C25 120.5(6) . .
C29 C30 C40 121.6(6) . .
C25 C30 C40 117.9(6) . .
C36 C31 C32 121.8(7) . .
C36 C31 C26 119.7(7) . .
C32 C31 C26 118.4(7) . .
C33 C32 C31 117.7(9) . .
C33 C32 C37 121.9(8) . .
C31 C32 C37 120.4(7) . .
C34 C33 C32 121.1(9) . .
C35 C34 C33 120.5(8) . .
C35 C34 C38 118.1(12) . .
C33 C34 C38 121.4(11) . .
C34 C35 C36 122.1(10) . .
C31 C36 C35 116.6(8) . .
C31 C36 C39 120.5(7) . .
C35 C36 C39 123.0(8) . .
C45 C40 C41 119.8(6) . .
C45 C40 C30 121.2(6) . .
C41 C40 C30 118.9(7) . .
C42 C41 C40 117.6(7) . .
C42 C41 C46 121.3(7) . .
C40 C41 C46 121.1(6) . .
C43 C42 C41 123.4(7) . .
C42 C43 C44 117.8(7) . .
C42 C43 C48 122.4(7) . .
C44 C43 C48 119.8(7) . .
C45 C44 C43 121.3(7) . .
C40 C45 C44 120.0(6) . .
C40 C45 C47 120.3(6) . .
C44 C45 C47 119.7(7) . .
C50 C49 C54 118.6(7) . .
C50 C49 Ga8 122.3(5) . .
C54 C49 Ga8 119.1(6) . .
C51 C50 C49 120.5(7) . .
C51 C50 C55 121.3(7) . .
C49 C50 C55 118.2(6) . .
C50 C51 C52 119.1(7) . .
C53 C52 C51 121.9(7) . .
C52 C53 C54 119.1(8) . .
C53 C54 C49 120.8(8) . .
C53 C54 C64 119.9(7) . .
C49 C54 C64 119.3(6) . .
C56 C55 C60 118.7(7) . .
C56 C55 C50 120.5(7) . .
C60 C55 C50 120.7(6) . .
C57 C56 C55 119.7(7) . .
C57 C56 C61 120.7(7) . .
C55 C56 C61 119.5(7) . .
C58 C57 C56 122.8(7) . .
C57 C58 C59 117.1(7) . .
C57 C58 C62 122.4(7) . .
C59 C58 C62 120.5(7) . .
C58 C59 C60 121.8(8) . .
C59 C60 C55 119.7(7) . .
C59 C60 C63 120.1(7) . .
C55 C60 C63 120.1(7) . .
C69 C64 C65 120.3(8) . .
C69 C64 C54 119.2(8) . .
C65 C64 C54 120.4(7) . .
C66 C65 C64 118.8(8) . .
C66 C65 C70 120.2(8) . .
C64 C65 C70 121.0(8) . .
C65 C66 C67 123.6(9) . .
C66 C67 C68 115.4(8) . .
C66 C67 C71 124.5(9) . .
C68 C67 C71 120.1(9) . .
C69 C68 C67 123.1(8) . .
C68 C69 C64 118.6(8) . .
C68 C69 C72 121.9(8) . .
C64 C69 C72 119.4(8) . .
C78 C73 C74 118.3(7) . .
C78 C73 Ga14 121.9(6) . .
C74 C73 Ga14 119.6(5) . .
C75 C74 C73 119.9(7) . .
C75 C74 C79 119.7(7) . .
C73 C74 C79 120.3(7) . .
C76 C75 C74 120.8(8) . .
C75 C76 C77 119.9(8) . .
C76 C77 C78 120.0(7) . .
C73 C78 C77 121.0(7) . .
C73 C78 C88 119.6(6) . .
C77 C78 C88 119.4(7) . .
C80 C79 C84 119.9(8) . .
C80 C79 C74 119.7(7) . .
C84 C79 C74 120.4(7) . .
C79 C80 C81 121.7(8) . .
C79 C80 C85 119.5(8) . .
C81 C80 C85 118.7(8) . .
C80 C81 C82 119.3(9) . .
C81 C82 C83 116.7(9) . .
C81 C82 C86 121.5(9) . .
C83 C82 C86 121.7(9) . .
C84 C83 C82 122.3(9) . .
C83 C84 C79 120.0(8) . .
C83 C84 C87 118.6(8) . .
C79 C84 C87 121.4(8) . .
C89 C88 C93 118.7(7) . .
C89 C88 C78 122.2(7) . .
C93 C88 C78 119.0(6) . .
C88 C89 C90 121.0(7) . .
C88 C89 C94 120.4(8) . .
C90 C89 C94 118.5(8) . .
C91 C90 C89 120.9(7) . .
C90 C91 C92 118.1(7) . .
C90 C91 C95 120.7(7) . .
C92 C91 C95 121.0(7) . .
C91 C92 C93 122.0(7) . .
C92 C93 C88 119.2(7) . .
C92 C93 C96 120.5(6) . .
C88 C93 C96 120.2(7) . .
C100 C97 C98 120.0(11) . .
C100 C97 C99 122.1(11) . 2_655
C98 C97 C99 117.8(7) . 2_655
C99 C98 C97 122.3(8) . .
C98 C99 C97 119.9(8) . 2_655
C102 C101 C101 119.3(5) . 2
C102 C101 C104 124.5(12) . .
C101 C101 C104 115.3(11) 2 .
C103 C102 C101 120.8(7) . .
C102 C103 C103 119.5(5) . 2
C106 C105 C110 134.0(11) . .
C106 C105 C108 65.7(8) . 2_765
C110 C105 C108 68.6(8) . 2_765
C105 C106 C107 115.6(11) . .
C105 C106 C108 74.9(8) . 2_765
C107 C106 C108 40.8(6) . 2_765
C107 C107 C108 95.0(9) 2_765 2_765
C107 C107 C108 54.0(7) 2_765 .
C108 C107 C108 42.0(11) 2_765 .
C107 C107 C106 161(3) 2_765 .
C108 C107 C106 78.5(10) 2_765 .
C108 C107 C106 120.3(10) . .
C108 C108 C107 84.1(9) 2_765 2_765
C108 C108 C109 75.8(9) 2_765 2_765
C107 C108 C109 158.1(15) 2_765 2_765
C108 C108 C107 53.9(7) 2_765 .
C107 C108 C107 31.0(11) 2_765 .
C109 C108 C107 127.4(12) 2_765 .
C108 C108 C109 65.6(8) 2_765 .
C107 C108 C109 145.8(14) 2_765 .
C109 C108 C109 25.5(14) 2_765 .
C107 C108 C109 118.9(10) . .
C108 C108 C106 144.4(7) 2_765 2_765
C107 C108 C106 60.7(9) 2_765 2_765
C109 C108 C106 137.6(12) 2_765 2_765
C107 C108 C106 90.5(10) . 2_765
C109 C108 C106 149.6(12) . 2_765
C108 C108 C105 171(3) 2_765 2_765
C107 C108 C105 100.1(10) 2_765 2_765
C109 C108 C105 98.7(10) 2_765 2_765
C107 C108 C105 128.7(10) . 2_765
C109 C108 C105 112.4(10) . 2_765
C106 C108 C105 39.4(6) 2_765 2_765
C108 C108 C110 127.7(10) 2_765 2_765
C107 C108 C110 146.0(13) 2_765 2_765
C109 C108 C110 52.1(8) 2_765 2_765
C107 C108 C110 163.3(15) . 2_765
C109 C108 C110 68.0(10) . 2_765
C106 C108 C110 86.0(8) 2_765 2_765
C105 C108 C110 46.7(6) 2_765 2_765
C109 C109 C108 85.1(15) 2_765 2_765
C109 C109 C108 69.4(11) 2_765 .
C108 C109 C108 38.7(10) 2_765 .
C109 C109 C110 121(4) 2_765 .
C108 C109 C110 81.2(11) 2_765 .
C108 C109 C110 119.7(11) . .
C109 C109 C110 43(3) 2_765 2_765
C108 C109 C110 101.7(11) 2_765 2_765
C108 C109 C110 66.2(9) . 2_765
C110 C109 C110 161.6(14) . 2_765
C105 C110 C109 111.3(11) . .
C105 C110 C108 64.7(7) . 2_765
C109 C110 C108 46.7(7) . 2_765
C105 C110 C109 108.4(10) . 2_765
C109 C110 C109 16.7(14) . 2_765
C108 C110 C109 45.8(6) 2_765 2_765

loop_
_geom_bond_atom_site_label_1
_geom_bond_atom_site_label_2
_geom_bond_distance
_geom_bond_site_symmetry_2
Ga1 C1 1.991(6) .
Ga1 Ga2 2.5293(10) 2_755
Ga1 Ga2 2.5626(10) .
Ga1 Ga4 2.6028(14) .
Ga1 Ga5 2.6644(17) 2_755
Ga2 Ga1 2.5293(10) 2_755
Ga2 Ga3 2.5474(17) .
Ga2 Ga5 2.6478(18) 2_755
Ga2 Ga4 2.8573(15) 2_755
Ga3 Ga4 1.091(2) 2_755
Ga3 Ga5 2.182(2) 2_755
Ga3 Ga7 2.6103(17) 2_755
Ga3 Ga6 2.6524(19) .
Ga3 Ga5 2.667(3) .
Ga3 Ga4 2.815(2) .
Ga4 Ga3 1.091(2) 2_755
Ga4 Ga5 1.612(2) 2_755
Ga4 Ga7 2.5639(14) .
Ga4 Ga4 2.638(3) 2_755
Ga4 Ga5 2.661(2) .
Ga4 Ga2 2.8573(15) 2_755
Ga4 Ga6 2.9430(16) .
Ga5 Ga4 1.612(2) 2_755
Ga5 Ga3 2.182(2) 2_755
Ga5 Ga6 2.4334(17) 2_755
Ga5 Ga2 2.6479(18) 2_755
Ga5 Ga1 2.6644(17) 2_755
Ga6 Ga5 2.4334(17) 2_755
Ga6 Ga7 2.5568(10) 2_755
Ga6 Ga7 2.5578(9) .
Ga7 C25 1.996(6) .
Ga7 Ga6 2.5568(10) 2_755
Ga7 Ga3 2.6103(17) 2_755
Ga8 C49 2.001(7) .
Ga8 Ga11 2.5116(16) 2_655
Ga8 Ga9 2.5509(12) 2_655
Ga8 Ga9 2.5705(11) .
Ga8 Ga12 2.6782(18) .
Ga9 Ga10 2.5190(18) .
Ga9 Ga8 2.5509(12) 2_655
Ga9 Ga12 2.5945(19) 2_655
Ga10 Ga11 1.451(3) 2_655
Ga10 Ga12 2.257(3) 2_655
Ga10 Ga14 2.5696(18) .
Ga10 Ga12 2.680(3) .
Ga10 Ga11 2.700(2) .
Ga10 Ga13 2.817(2) 2_655
Ga11 Ga12 1.245(2) 2_655
Ga11 Ga10 1.451(3) 2_655
Ga11 Ga8 2.5116(16) 2_655
Ga11 Ga11 2.542(3) 2_655
Ga11 Ga14 2.5999(17) 2_655
Ga11 Ga13 2.7498(18) 2_655
Ga11 Ga12 2.791(2) .
Ga12 Ga11 1.245(2) 2_655
Ga12 Ga10 2.257(3) 2_655
Ga12 Ga13 2.4455(18) .
Ga12 Ga9 2.5945(19) 2_655
Ga13 Ga14 2.5507(11) 2_655
Ga13 Ga14 2.5752(13) .
Ga13 Ga11 2.7498(18) 2_655
Ga13 Ga10 2.817(2) 2_655
Ga14 C73 1.995(7) .
Ga14 Ga13 2.5507(11) 2_655
Ga14 Ga11 2.5999(17) 2_655
C1 C2 1.396(9) .
C1 C6 1.432(9) .
C2 C3 1.414(9) .
C2 C7 1.495(9) .
C3 C4 1.371(10) .
C4 C5 1.395(10) .
C5 C6 1.388(9) .
C6 C16 1.497(9) .
C7 C8 1.406(10) .
C7 C12 1.405(9) .
C8 C9 1.397(9) .
C8 C13 1.505(10) .
C9 C10 1.393(9) .
C10 C11 1.395(10) .
C10 C14 1.475(9) .
C11 C12 1.398(10) .
C12 C15 1.476(10) .
C16 C21 1.373(10) .
C16 C17 1.416(9) .
C17 C18 1.392(10) .
C17 C22 1.489(10) .
C18 C19 1.358(10) .
C19 C20 1.401(10) .
C19 C24 1.505(10) .
C20 C21 1.395(10) .
C21 C23 1.518(10) .
C25 C26 1.387(9) .
C25 C30 1.410(9) .
C26 C27 1.399(9) .
C26 C31 1.533(10) .
C27 C28 1.380(10) .
C28 C29 1.380(11) .
C29 C30 1.383(10) .
C30 C40 1.507(9) .
C31 C36 1.406(11) .
C31 C32 1.412(11) .
C32 C33 1.404(12) .
C32 C37 1.507(13) .
C33 C34 1.364(15) .
C34 C35 1.368(15) .
C34 C38 1.552(12) .
C35 C36 1.409(12) .
C36 C39 1.501(12) .
C40 C45 1.371(10) .
C40 C41 1.426(9) .
C41 C42 1.398(10) .
C41 C46 1.492(11) .
C42 C43 1.352(10) .
C43 C44 1.402(10) .
C43 C48 1.528(10) .
C44 C45 1.393(10) .
C45 C47 1.537(10) .
C49 C50 1.399(10) .
C49 C54 1.406(10) .
C50 C51 1.387(10) .
C50 C55 1.511(10) .
C51 C52 1.392(11) .
C52 C53 1.363(11) .
C53 C54 1.391(10) .
C54 C64 1.521(11) .
C55 C56 1.393(10) .
C55 C60 1.402(11) .
C56 C57 1.381(10) .
C56 C61 1.521(10) .
C57 C58 1.379(10) .
C58 C59 1.392(10) .
C58 C62 1.504(11) .
C59 C60 1.391(11) .
C60 C63 1.541(10) .
C64 C69 1.403(11) .
C64 C65 1.409(12) .
C65 C66 1.383(11) .
C65 C70 1.505(11) .
C66 C67 1.397(12) .
C67 C68 1.425(12) .
C67 C71 1.479(12) .
C68 C69 1.386(11) .
C69 C72 1.531(13) .
C73 C78 1.392(10) .
C73 C74 1.430(11) .
C74 C75 1.391(12) .
C74 C79 1.528(11) .
C75 C76 1.388(12) .
C76 C77 1.388(12) .
C77 C78 1.404(10) .
C78 C88 1.514(10) .
C79 C80 1.369(11) .
C79 C84 1.376(11) .
C80 C81 1.380(12) .
C80 C85 1.547(12) .
C81 C82 1.420(12) .
C82 C83 1.419(12) .
C82 C86 1.518(13) .
C83 C84 1.351(11) .
C84 C87 1.557(11) .
C88 C89 1.382(11) .
C88 C93 1.413(10) .
C89 C90 1.404(12) .
C89 C94 1.527(11) .
C90 C91 1.381(11) .
C91 C92 1.392(10) .
C91 C95 1.508(10) .
C92 C93 1.397(10) .
C93 C96 1.500(10) .
C97 C100 1.190(15) .
C97 C98 1.395(11) .
C97 C99 1.450(11) 2_655
C98 C99 1.335(11) .
C99 C97 1.450(11) 2_655
C101 C102 1.403(12) .
C101 C101 1.407(15) 2
C101 C104 1.541(13) .
C102 C103 1.389(12) .
C103 C103 1.405(16) 2
C105 C106 1.146(14) .
C105 C110 1.403(16) .
C105 C108 1.743(14) 2_765
C106 C107 1.465(16) .
C106 C108 1.645(17) 2_765
C107 C107 0.70(2) 2_765
C107 C108 1.096(14) 2_765
C107 C108 1.349(14) .
C108 C108 0.91(2) 2_765
C108 C107 1.096(14) 2_765
C108 C109 1.322(16) 2_765
C108 C109 1.407(15) .
C108 C106 1.645(17) 2_765
C108 C105 1.743(14) 2_765
C108 C110 1.795(18) 2_765
C109 C109 0.61(3) 2_765
C109 C108 1.322(16) 2_765
C109 C110 1.433(18) .
C109 C110 1.82(2) 2_765
C110 C108 1.795(18) 2_765
C110 C109 1.82(2) 2_765
